data_8103880
loop_
_publ_author_name
'Bauer, M.'
'Klee, W.E.'

_publ_section_title
;
 Induced ferrielectricity in chlorapatite
;
_journal_name_full 'Zeitschrift fuer Kristallographie (149,1979-)'
_journal_page_first 15
_journal_page_last 24
_journal_volume 206
_journal_year 1993
_chemical_formula_sum 'Ca9.97 Cl1.94 O24 P6'
_chemical_name_systematic 'Ca9.97 (P O4)6 Cl1.94'
_space_group_IT_number 4
_symmetry_space_group_name_Hall 'P 2c'
_symmetry_space_group_name_H-M 'P 1 1 21'
_cell_angle_alpha 90
_cell_angle_beta 90
_cell_angle_gamma 119.94
_cell_formula_units_Z 2
_cell_length_a 9.632
_cell_length_b 19.226
_cell_length_c 6.765
_cell_volume 1085.591
_citation_journal_id_ASTM ZEKRDZ
_cod_data_source_file Bauer_ZEKRDZ_1993_829.cif
_cod_data_source_block Ca9.97Cl1.94O24P6
_cod_original_sg_symbol_Hall 'P 2yb (z,x,y)'
_cod_database_code 8103880

loop_
_symmetry_equiv_pos_as_xyz
x,y,z
-x,-y,z+1/2

loop_
_atom_site_label
_atom_site_type_symbol
_atom_site_fract_x
_atom_site_fract_y
_atom_site_fract_z
_atom_site_occupancy
_atom_site_U_iso_or_equiv
O14 O-2 0.5079 0.4265 0.2454 1 0.0
O24 O-2 0.9103 0.3181 0.0606 1 0.0
O10 O-2 0.3626 0.1361 0.4389 1 0.0
O19 O-2 0.6572 0.3698 0.9251 1 0.0
O4 O-2 0.5933 0.2329 0.243 1 0.0
O11 O-2 0.7323 0.0453 0.4344 1 0.0
O7 O-2 0.3437 0.1317 0.0763 1 0.0
Ca3 Ca+2 0.2595 0.0022 0.246 1 0.0
Ca1 Ca+2 0.3304 0.3312 0.0048 0.992 0.0
P3 P+5 0.0329 0.2042 0.7511 1 0.0
P6 P+5 0.9681 0.2963 0.2488 1 0.0
O6 O-2 0.1255 0.2947 0.7365 1 0.0
O12 O-2 0.0876 0.1813 0.9407 1 0.0
O17 O-2 0.4651 0.4359 0.7533 1 0.0
Cl1 Cl-1 0.0005 0.999 0.4438 0.88 0.0
Cl4 Cl-1 0.9972 0.4994 0.4341 0.15 0.0
Cl2 Cl-1 0.0055 0.9965 0.5219 0.11 0.0
O5 O-2 0.535 0.0631 0.245 1 0.0
P1 P+5 0.4079 0.1878 0.2532 1 0.0
O22 O-2 0.6387 0.3644 0.5601 1 0.0
Ca9 Ca+2 0.9947 0.1271 0.2477 1 0.0
O3 O-2 0.1484 0.3283 0.2505 1 0.0
O15 O-2 0.8496 0.1718 0.7538 1 0.0
P4 P+5 0.5926 0.3126 0.7479 1 0.0
O1 O-2 0.344 0.2464 0.2533 1 0.0
O2 O-2 0.4921 0.0739 0.7546 1 0.0
Ca8 Ca+2 0.7409 0.4977 0.75 1 0.0
P2 P+5 0.6242 0.0163 0.252 1 0.0
Ca7 Ca+2 0.6608 0.165 0.5029 0.985 0.0
O8 O-2 0.7375 0.0425 0.0691 1 0.0
O9 O-2 0.0847 0.1735 0.5754 1 0.0
Ca10 Ca+2 0.7451 0.3705 0.2472 1 0.0
O16 O-2 0.4077 0.2667 0.7605 1 0.0
O18 O-2 0.872 0.2025 0.2589 1 0.0
O13 O-2 0.656 0.2532 0.7434 1 0.0
Ca6 Ca+2 0.6729 0.1682 0.9977 0.985 0.0
Ca5 Ca+2 0.2552 0.1299 0.7494 1 0.0
Ca4 Ca+2 0.0047 0.3726 0.7445 1 0.0
O21 O-2 0.919 0.3309 0.4244 1 0.0
Ca2 Ca+2 0.336 0.3353 0.4958 0.992 0.0
O23 O-2 0.2695 0.4555 0.5621 1 0.0
Cl3 Cl-1 0.9989 0.5 0.5587 0.8 0.0
O20 O-2 0.266 0.4579 0.9262 1 0.0
P5 P+5 0.3754 0.4836 0.7483 1 0.0
